data_7129706
loop_
_publ_author_name
'Huang, Shuai'
'Zhang, Gao-Peng'
'Jiang, Yang-Jie'
'Yu, Fei-Le'
'Ding, Chang-Hua'
'Hou, Xuelong'

_publ_section_title
;
 Pd-Catalyzed Umpolung Asymmetric Allylic Alkylation of Hydrazones to
 Vicinal Tertiary and Quaternary Chiral Carbon Centers
;
_journal_name_full 'Chemical Communications'
_journal_paper_doi 10.1039/D1CC07074F
_journal_year 2022
_chemical_absolute_configuration rmad
_chemical_formula_moiety 'C22 H24 Br N O'
_chemical_formula_sum 'C22 H24 Br N O'
_chemical_formula_weight 398.33
_space_group_crystal_system hexagonal
_space_group_IT_number 170
_space_group_name_Hall 'P 65'
_space_group_name_H-M_alt 'P 65'
_atom_sites_solution_hydrogens geom
_atom_sites_solution_primary dual
_audit_creation_date 2016-11-22
_audit_creation_method
;
Olex2 1.2
(compiled 2016.09.09 svn.r3337 for OlexSys, GUI svn.r5261)
;
_audit_update_record
;
2020-03-24 deposited with the CCDC.	2022-02-10 downloaded from the CCDC.
;
_cell_angle_alpha 90
_cell_angle_beta 90
_cell_angle_gamma 120
_cell_formula_units_Z 6
_cell_length_a 12.716(2)
_cell_length_b 12.716(2)
_cell_length_c 22.693(4)
_cell_measurement_reflns_used 4606
_cell_measurement_temperature 130
_cell_measurement_theta_max 23.936
_cell_measurement_theta_min 2.58
_cell_volume 3177.8(9)
_computing_cell_refinement 'SAINT v7.68A (Bruker, 2009)'
_computing_data_reduction 'SAINT v7.68A (Bruker, 2009)'
_computing_molecular_graphics 'Olex2 (Dolomanov et al., 2009)'
_computing_publication_material 'Olex2 (Dolomanov et al., 2009)'
_computing_structure_refinement 'ShelXL (Sheldrick, 2015)'
_computing_structure_solution 'ShelXT (Sheldrick, 2015)'
_diffrn_ambient_temperature 130
_diffrn_measured_fraction_theta_full 1.000
_diffrn_measured_fraction_theta_max 0.993
_diffrn_measurement_device_type 'Bruker APEX-II CCD'
_diffrn_measurement_method '\f and \w scans'
_diffrn_radiation_monochromator graphite
_diffrn_radiation_type MoK\a
_diffrn_radiation_wavelength 0.71073
_diffrn_reflns_av_R_equivalents 0.0881
_diffrn_reflns_av_unetI/netI 0.0988
_diffrn_reflns_Laue_measured_fraction_full 1.000
_diffrn_reflns_Laue_measured_fraction_max 0.993
_diffrn_reflns_limit_h_max 16
_diffrn_reflns_limit_h_min -17
_diffrn_reflns_limit_k_max 17
_diffrn_reflns_limit_k_min -17
_diffrn_reflns_limit_l_max 27
_diffrn_reflns_limit_l_min -30
_diffrn_reflns_number 28556
_diffrn_reflns_point_group_measured_fraction_full 0.990
_diffrn_reflns_point_group_measured_fraction_max 0.975
_diffrn_reflns_theta_full 26.000
_diffrn_reflns_theta_max 28.822
_diffrn_reflns_theta_min 1.849
_diffrn_standards_number 0
_exptl_absorpt_coefficient_mu 1.949
_exptl_absorpt_correction_T_max 0.7458
_exptl_absorpt_correction_T_min 0.4240
_exptl_absorpt_correction_type multi-scan
_exptl_absorpt_process_details
;
SADABS-2008/1 (Bruker,2008) was used for absorption correction.
wR2(int) was 0.1109 before and 0.0793 after correction.
The Ratio of minimum to maximum transmission is 0.5685.
The \l/2 correction factor is 0.0015.
;
_exptl_crystal_colour colourless
_exptl_crystal_density_diffrn 1.249
_exptl_crystal_description block
_exptl_crystal_F_000 1236
_exptl_crystal_size_max 0.15
_exptl_crystal_size_mid 0.1
_exptl_crystal_size_min 0.05
_refine_diff_density_max 0.403
_refine_diff_density_min -0.329
_refine_diff_density_rms 0.066
_refine_ls_abs_structure_details
;
 Flack x determined using 1342 quotients [(I+)-(I-)]/[(I+)+(I-)]
 (Parsons, Flack and Wagner, Acta Cryst. B69 (2013) 249-259).
;
_refine_ls_abs_structure_Flack 0.034(10)
_refine_ls_extinction_method none
_refine_ls_goodness_of_fit_ref 1.046
_refine_ls_hydrogen_treatment constr
_refine_ls_matrix_type full
_refine_ls_number_parameters 226
_refine_ls_number_reflns 5400
_refine_ls_number_restraints 1
_refine_ls_restrained_S_all 1.046
_refine_ls_R_factor_all 0.0872
_refine_ls_R_factor_gt 0.0531
_refine_ls_shift/su_max 0.049
_refine_ls_shift/su_mean 0.001
_refine_ls_structure_factor_coef Fsqd
_refine_ls_weighting_details 'w=1/[\s^2^(Fo^2^)+(0.0121P)^2^+2.1858P] where P=(Fo^2^+2Fc^2^)/3'
_refine_ls_weighting_scheme calc
_refine_ls_wR_factor_gt 0.1132
_refine_ls_wR_factor_ref 0.1247
_reflns_Friedel_coverage 0.916
_reflns_Friedel_fraction_full 0.979
_reflns_Friedel_fraction_max 0.956
_reflns_number_gt 3893
_reflns_number_total 5400
_reflns_threshold_expression 'I > 2\s(I)'
_cod_data_source_file d1cc07074f2.cif
_cod_data_source_block mo_dm16776_0m
_cod_original_cell_volume 3177.7(12)
_cod_database_code 7129706
_shelx_space_group_comment
;
The symmetry employed for this shelxl refinement is uniquely defined
by the following loop, which should always be used as a source of
symmetry information in preference to the above space-group names.
They are only intended as comments.
;
_shelx_estimated_absorpt_t_max 0.909
_shelx_estimated_absorpt_t_min 0.759
_olex2_refinement_description
;
1. Fixed Uiso
 At 1.2 times of:
  All C(H) groups, All C(H,H) groups, All N(H) groups
2.a Ternary CH refined with riding coordinates:
 C1(H1A)
2.b Secondary CH2 refined with riding coordinates:
 C11(H11A,H11B), C12(H12A,H12B), C13(H13A,H13B), C14(H14A,H14B), C15(H15A,H15B)
2.c Aromatic/amide H refined with riding coordinates:
 N1(H1), C2(H2), C5(H5), C6(H6), C7(H7), C8(H8), C9(H9), C18(H18), C19(H19),
 C21(H21), C22(H22)
2.d X=CH2 refined with riding coordinates:
 C3(H3A,H3B)
;
_shelx_shelxl_version_number 2016/6
_olex2_submission_special_instructions 'No special instructions were received'

loop_
_space_group_symop_operation_xyz
'x, y, z'
'-y, x-y, z+2/3'
'-x+y, -x, z+1/3'
'-x, -y, z+1/2'
'y, -x+y, z+1/6'
'x-y, x, z+5/6'

loop_
_atom_site_label
_atom_site_type_symbol
_atom_site_fract_x
_atom_site_fract_y
_atom_site_fract_z
_atom_site_U_iso_or_equiv
_atom_site_adp_type
_atom_site_occupancy
_atom_site_site_symmetry_order
_atom_site_calc_flag
_atom_site_refinement_flags_posn
_atom_site_refinement_flags_adp
_atom_site_refinement_flags_occupancy
_atom_site_disorder_assembly
_atom_site_disorder_group
Br1 Br -0.13248(7) -0.32133(5) 0.57321(4) 0.0595(3) Uani 1 1 d . . . . .
O1 O 0.1147(3) 0.2902(3) 0.61607(17) 0.0278(8) Uani 1 1 d . . . . .
N1 N -0.0279(3) 0.2616(3) 0.54680(18) 0.0191(8) Uani 1 1 d . . . . .
H1 H -0.078552 0.209621 0.520799 0.023 Uiso 1 1 calc R . . . .
C1 C 0.1159(4) 0.4796(4) 0.5274(2) 0.0220(10) Uani 1 1 d . . . . .
H1A H 0.172599 0.482170 0.558659 0.026 Uiso 1 1 calc R . . . .
C2 C 0.1358(5) 0.6078(5) 0.5229(3) 0.0307(12) Uani 1 1 d . . . . .
H2 H 0.084689 0.620610 0.496893 0.037 Uiso 1 1 calc R . . . .
C3 C 0.2170(6) 0.7002(5) 0.5517(3) 0.0398(15) Uani 1 1 d . . . . .
H3A H 0.269809 0.690862 0.578063 0.048 Uiso 1 1 calc R . . . .
H3B H 0.224094 0.777621 0.546556 0.048 Uiso 1 1 calc R . . . .
C4 C 0.1554(5) 0.4463(4) 0.4700(2) 0.0269(11) Uani 1 1 d . . . . .
C5 C 0.2331(5) 0.3999(5) 0.4720(2) 0.0309(12) Uani 1 1 d . . . . .
H5 H 0.257596 0.384595 0.509061 0.037 Uiso 1 1 calc R . . . .
C6 C 0.2758(5) 0.3753(5) 0.4203(3) 0.0425(15) Uani 1 1 d . . . . .
H6 H 0.328621 0.342746 0.422485 0.051 Uiso 1 1 calc R . . . .
C7 C 0.2423(6) 0.3977(6) 0.3657(3) 0.0453(17) Uani 1 1 d . . . . .
H7 H 0.271912 0.380736 0.330669 0.054 Uiso 1 1 calc R . . . .
C8 C 0.1655(6) 0.4448(7) 0.3628(3) 0.0482(18) Uani 1 1 d . . . . .
H8 H 0.142801 0.461547 0.325566 0.058 Uiso 1 1 calc R . . . .
C9 C 0.1214(5) 0.4677(5) 0.4144(3) 0.0369(13) Uani 1 1 d . . . . .
H9 H 0.067126 0.498411 0.411940 0.044 Uiso 1 1 calc R . . . .
C10 C -0.0146(4) 0.3847(4) 0.5482(2) 0.0208(10) Uani 1 1 d . . . . .
C11 C -0.1163(4) 0.3764(5) 0.5077(2) 0.0244(10) Uani 1 1 d . . . . .
H11A H -0.106149 0.458371 0.503110 0.029 Uiso 1 1 calc R . . . .
H11B H -0.107962 0.348169 0.468204 0.029 Uiso 1 1 calc R . . . .
C12 C -0.2434(5) 0.2903(5) 0.5314(3) 0.0302(12) Uani 1 1 d . . . . .
H12A H -0.258251 0.206045 0.530402 0.036 Uiso 1 1 calc R . . . .
H12B H -0.304185 0.294069 0.505669 0.036 Uiso 1 1 calc R . . . .
C13 C -0.2595(5) 0.3219(5) 0.5945(2) 0.0327(13) Uani 1 1 d . . . . .
H13A H -0.340035 0.259699 0.609461 0.039 Uiso 1 1 calc R . . . .
H13B H -0.256530 0.401221 0.594749 0.039 Uiso 1 1 calc R . . . .
C14 C -0.1604(5) 0.3283(5) 0.6349(2) 0.0324(12) Uani 1 1 d . . . . .
H14A H -0.169076 0.355171 0.674668 0.039 Uiso 1 1 calc R . . . .
H14B H -0.169645 0.246487 0.638637 0.039 Uiso 1 1 calc R . . . .
C15 C -0.0355(5) 0.4160(5) 0.6106(2) 0.0257(11) Uani 1 1 d . . . . .
H15A H 0.026637 0.416623 0.637116 0.031 Uiso 1 1 calc R . . . .
H15B H -0.024422 0.498782 0.610496 0.031 Uiso 1 1 calc R . . . .
C16 C 0.0313(4) 0.2235(4) 0.5821(2) 0.0222(10) Uani 1 1 d . . . . .
C17 C -0.0102(4) 0.0904(4) 0.5783(2) 0.0215(9) Uani 1 1 d . . . . .
C18 C -0.1323(5) 0.0042(4) 0.5700(3) 0.0278(11) Uani 1 1 d . . . . .
H18 H -0.190366 0.029822 0.565459 0.033 Uiso 1 1 calc R . . . .
C19 C -0.1697(5) -0.1192(4) 0.5682(3) 0.0331(12) Uani 1 1 d . . . . .
H19 H -0.252815 -0.178313 0.562834 0.040 Uiso 1 1 calc R . . . .
C20 C -0.0828(5) -0.1534(4) 0.5745(3) 0.0327(12) Uani 1 1 d . . . . .
C21 C 0.0385(6) -0.0693(5) 0.5829(3) 0.0412(14) Uani 1 1 d . . . . .
H21 H 0.096669 -0.094937 0.586886 0.049 Uiso 1 1 calc R . . . .
C22 C 0.0744(5) 0.0541(5) 0.5855(2) 0.0298(12) Uani 1 1 d . . . . .
H22 H 0.157203 0.112825 0.592108 0.036 Uiso 1 1 calc R . . . .

loop_
_atom_site_aniso_label
_atom_site_aniso_U_11
_atom_site_aniso_U_22
_atom_site_aniso_U_33
_atom_site_aniso_U_23
_atom_site_aniso_U_13
_atom_site_aniso_U_12
Br1 0.0712(5) 0.0237(3) 0.0867(5) 0.0034(3) 0.0034(4) 0.0261(3)
O1 0.0272(18) 0.0236(17) 0.0313(19) -0.0019(15) -0.0098(16) 0.0119(15)
N1 0.0196(19) 0.0153(17) 0.022(2) -0.0072(16) -0.0065(16) 0.0083(15)
C1 0.021(2) 0.017(2) 0.024(3) -0.0041(19) -0.006(2) 0.0075(19)
C2 0.032(3) 0.020(2) 0.037(3) 0.002(2) 0.002(2) 0.010(2)
C3 0.056(4) 0.022(3) 0.031(3) 0.003(2) 0.008(3) 0.012(3)
C4 0.023(2) 0.020(2) 0.027(3) 0.002(2) -0.002(2) 0.0025(19)
C5 0.032(3) 0.029(3) 0.031(3) -0.001(2) 0.004(2) 0.015(2)
C6 0.036(3) 0.030(3) 0.055(4) -0.001(3) 0.019(3) 0.011(2)
C7 0.044(4) 0.040(3) 0.035(3) -0.011(3) 0.017(3) 0.008(3)
C8 0.035(3) 0.062(4) 0.024(3) 0.009(3) 0.008(3) 0.007(3)
C9 0.030(3) 0.035(3) 0.034(3) 0.002(3) 0.006(3) 0.007(2)
C10 0.023(2) 0.021(2) 0.021(2) -0.0014(19) -0.0011(19) 0.0124(19)
C11 0.028(3) 0.024(2) 0.026(3) -0.003(2) -0.004(2) 0.016(2)
C12 0.024(3) 0.031(3) 0.038(3) -0.007(2) -0.008(2) 0.016(2)
C13 0.028(3) 0.031(3) 0.044(4) -0.006(2) 0.004(2) 0.018(2)
C14 0.031(3) 0.035(3) 0.028(3) -0.003(2) 0.005(2) 0.014(2)
C15 0.028(3) 0.025(3) 0.024(3) -0.005(2) -0.003(2) 0.014(2)
C16 0.021(2) 0.023(2) 0.021(2) -0.002(2) -0.002(2) 0.0106(19)
C17 0.029(2) 0.021(2) 0.015(2) 0.001(2) 0.000(2) 0.0121(19)
C18 0.027(2) 0.021(2) 0.036(3) 0.000(2) -0.003(2) 0.013(2)
C19 0.036(3) 0.020(2) 0.038(3) 0.003(2) 0.000(3) 0.009(2)
C20 0.048(3) 0.022(2) 0.032(3) 0.009(2) 0.013(3) 0.020(2)
C21 0.045(3) 0.039(3) 0.049(4) 0.001(3) 0.001(3) 0.028(3)
C22 0.028(3) 0.029(3) 0.035(3) -0.006(2) -0.006(2) 0.017(2)

loop_
_atom_type_symbol
_atom_type_description
_atom_type_scat_dispersion_real
_atom_type_scat_dispersion_imag
_atom_type_scat_source
C C 0.0033 0.0016 'International Tables Vol C Tables 4.2.6.8 and 6.1.1.4'
H H 0.0000 0.0000 'International Tables Vol C Tables 4.2.6.8 and 6.1.1.4'
Br Br -0.2901 2.4595 'International Tables Vol C Tables 4.2.6.8 and 6.1.1.4'
N N 0.0061 0.0033 'International Tables Vol C Tables 4.2.6.8 and 6.1.1.4'
O O 0.0106 0.0060 'International Tables Vol C Tables 4.2.6.8 and 6.1.1.4'

loop_
_geom_angle_atom_site_label_1
_geom_angle_atom_site_label_2
_geom_angle_atom_site_label_3
_geom_angle
_geom_angle_site_symmetry_1
_geom_angle_site_symmetry_3
_geom_angle_publ_flag
C10 N1 H1 117.4 . . ?
C16 N1 H1 117.4 . . ?
C16 N1 C10 125.2(4) . . ?
C2 C1 H1A 106.4 . . ?
C2 C1 C4 109.7(4) . . ?
C2 C1 C10 113.1(4) . . ?
C4 C1 H1A 106.4 . . ?
C4 C1 C10 114.4(4) . . ?
C10 C1 H1A 106.4 . . ?
C1 C2 H2 117.6 . . ?
C3 C2 C1 124.7(6) . . ?
C3 C2 H2 117.6 . . ?
C2 C3 H3A 120.0 . . ?
C2 C3 H3B 120.0 . . ?
H3A C3 H3B 120.0 . . ?
C5 C4 C1 119.6(5) . . ?
C5 C4 C9 117.9(5) . . ?
C9 C4 C1 122.4(5) . . ?
C4 C5 H5 119.7 . . ?
C4 C5 C6 120.7(6) . . ?
C6 C5 H5 119.7 . . ?
C5 C6 H6 119.6 . . ?
C7 C6 C5 120.8(6) . . ?
C7 C6 H6 119.6 . . ?
C6 C7 H7 120.3 . . ?
C8 C7 C6 119.4(6) . . ?
C8 C7 H7 120.3 . . ?
C7 C8 H8 120.1 . . ?
C7 C8 C9 119.8(6) . . ?
C9 C8 H8 120.1 . . ?
C4 C9 H9 119.3 . . ?
C8 C9 C4 121.4(6) . . ?
C8 C9 H9 119.3 . . ?
N1 C10 C1 109.0(4) . . ?
N1 C10 C11 105.3(4) . . ?
N1 C10 C15 110.5(4) . . ?
C11 C10 C1 113.8(4) . . ?
C15 C10 C1 109.6(4) . . ?
C15 C10 C11 108.7(4) . . ?
C10 C11 H11A 109.0 . . ?
C10 C11 H11B 109.0 . . ?
H11A C11 H11B 107.8 . . ?
C12 C11 C10 112.8(4) . . ?
C12 C11 H11A 109.0 . . ?
C12 C11 H11B 109.0 . . ?
C11 C12 H12A 109.2 . . ?
C11 C12 H12B 109.2 . . ?
C11 C12 C13 112.0(4) . . ?
H12A C12 H12B 107.9 . . ?
C13 C12 H12A 109.2 . . ?
C13 C12 H12B 109.2 . . ?
C12 C13 H13A 109.4 . . ?
C12 C13 H13B 109.4 . . ?
C12 C13 C14 111.1(4) . . ?
H13A C13 H13B 108.0 . . ?
C14 C13 H13A 109.4 . . ?
C14 C13 H13B 109.4 . . ?
C13 C14 H14A 109.5 . . ?
C13 C14 H14B 109.5 . . ?
H14A C14 H14B 108.1 . . ?
C15 C14 C13 110.7(5) . . ?
C15 C14 H14A 109.5 . . ?
C15 C14 H14B 109.5 . . ?
C10 C15 H15A 108.8 . . ?
C10 C15 H15B 108.8 . . ?
C14 C15 C10 113.6(4) . . ?
C14 C15 H15A 108.8 . . ?
C14 C15 H15B 108.8 . . ?
H15A C15 H15B 107.7 . . ?
O1 C16 N1 124.4(4) . . ?
O1 C16 C17 120.3(4) . . ?
N1 C16 C17 115.3(4) . . ?
C18 C17 C16 121.3(4) . . ?
C22 C17 C16 118.5(4) . . ?
C22 C17 C18 120.2(4) . . ?
C17 C18 H18 119.8 . . ?
C17 C18 C19 120.5(5) . . ?
C19 C18 H18 119.8 . . ?
C18 C19 H19 120.8 . . ?
C20 C19 C18 118.3(5) . . ?
C20 C19 H19 120.8 . . ?
C19 C20 Br1 118.9(4) . . ?
C21 C20 Br1 119.2(4) . . ?
C21 C20 C19 122.0(5) . . ?
C20 C21 H21 120.5 . . ?
C20 C21 C22 119.1(5) . . ?
C22 C21 H21 120.5 . . ?
C17 C22 C21 120.0(5) . . ?
C17 C22 H22 120.0 . . ?
C21 C22 H22 120.0 . . ?

loop_
_geom_bond_atom_site_label_1
_geom_bond_atom_site_label_2
_geom_bond_distance
_geom_bond_site_symmetry_2
_geom_bond_publ_flag
Br1 C20 1.900(5) . ?
O1 C16 1.240(6) . ?
N1 H1 0.8800 . ?
N1 C10 1.488(6) . ?
N1 C16 1.345(6) . ?
C1 H1A 1.0000 . ?
C1 C2 1.523(7) . ?
C1 C4 1.531(7) . ?
C1 C10 1.559(7) . ?
C2 H2 0.9500 . ?
C2 C3 1.289(8) . ?
C3 H3A 0.9500 . ?
C3 H3B 0.9500 . ?
C4 C5 1.381(8) . ?
C4 C9 1.404(8) . ?
C5 H5 0.9500 . ?
C5 C6 1.393(8) . ?
C6 H6 0.9500 . ?
C6 C7 1.385(10) . ?
C7 H7 0.9500 . ?
C7 C8 1.379(10) . ?
C8 H8 0.9500 . ?
C8 C9 1.391(9) . ?
C9 H9 0.9500 . ?
C10 C11 1.546(7) . ?
C10 C15 1.530(7) . ?
C11 H11A 0.9900 . ?
C11 H11B 0.9900 . ?
C11 C12 1.527(7) . ?
C12 H12A 0.9900 . ?
C12 H12B 0.9900 . ?
C12 C13 1.528(8) . ?
C13 H13A 0.9900 . ?
C13 H13B 0.9900 . ?
C13 C14 1.528(8) . ?
C14 H14A 0.9900 . ?
C14 H14B 0.9900 . ?
C14 C15 1.516(7) . ?
C15 H15A 0.9900 . ?
C15 H15B 0.9900 . ?
C16 C17 1.503(6) . ?
C17 C18 1.394(7) . ?
C17 C22 1.376(7) . ?
C18 H18 0.9500 . ?
C18 C19 1.395(6) . ?
C19 H19 0.9500 . ?
C19 C20 1.383(8) . ?
C20 C21 1.381(9) . ?
C21 H21 0.9500 . ?
C21 C22 1.399(7) . ?
C22 H22 0.9500 . ?

loop_
_geom_torsion_atom_site_label_1
_geom_torsion_atom_site_label_2
_geom_torsion_atom_site_label_3
_geom_torsion_atom_site_label_4
_geom_torsion
_geom_torsion_site_symmetry_1
_geom_torsion_site_symmetry_2
_geom_torsion_site_symmetry_3
_geom_torsion_site_symmetry_4
_geom_torsion_publ_flag
Br1 C20 C21 C22 -178.3(5) . . . . ?
O1 C16 C17 C18 143.7(5) . . . . ?
O1 C16 C17 C22 -33.9(7) . . . . ?
N1 C10 C11 C12 65.2(5) . . . . ?
N1 C10 C15 C14 -59.8(5) . . . . ?
N1 C16 C17 C18 -36.3(7) . . . . ?
N1 C16 C17 C22 146.1(5) . . . . ?
C1 C4 C5 C6 -176.3(5) . . . . ?
C1 C4 C9 C8 175.3(5) . . . . ?
C1 C10 C11 C12 -175.5(4) . . . . ?
C1 C10 C15 C14 -179.8(4) . . . . ?
C2 C1 C4 C5 129.5(5) . . . . ?
C2 C1 C4 C9 -46.6(6) . . . . ?
C2 C1 C10 N1 175.7(4) . . . . ?
C2 C1 C10 C11 58.6(5) . . . . ?
C2 C1 C10 C15 -63.3(5) . . . . ?
C4 C1 C2 C3 -110.3(6) . . . . ?
C4 C1 C10 N1 49.2(5) . . . . ?
C4 C1 C10 C11 -67.9(5) . . . . ?
C4 C1 C10 C15 170.2(4) . . . . ?
C4 C5 C6 C7 0.5(9) . . . . ?
C5 C4 C9 C8 -0.9(8) . . . . ?
C5 C6 C7 C8 -0.1(9) . . . . ?
C6 C7 C8 C9 -0.9(10) . . . . ?
C7 C8 C9 C4 1.4(9) . . . . ?
C9 C4 C5 C6 0.0(8) . . . . ?
C10 N1 C16 O1 -8.3(8) . . . . ?
C10 N1 C16 C17 171.7(4) . . . . ?
C10 C1 C2 C3 120.7(6) . . . . ?
C10 C1 C4 C5 -102.2(5) . . . . ?
C10 C1 C4 C9 81.7(6) . . . . ?
C10 C11 C12 C13 54.0(5) . . . . ?
C11 C10 C15 C14 55.3(5) . . . . ?
C11 C12 C13 C14 -53.9(6) . . . . ?
C12 C13 C14 C15 54.8(6) . . . . ?
C13 C14 C15 C10 -57.1(6) . . . . ?
C15 C10 C11 C12 -53.1(5) . . . . ?
C16 N1 C10 C1 67.2(6) . . . . ?
C16 N1 C10 C11 -170.4(4) . . . . ?
C16 N1 C10 C15 -53.2(6) . . . . ?
C16 C17 C18 C19 -178.2(5) . . . . ?
C16 C17 C22 C21 179.2(5) . . . . ?
C17 C18 C19 C20 -0.5(9) . . . . ?
C18 C17 C22 C21 1.6(8) . . . . ?
C18 C19 C20 Br1 179.2(4) . . . . ?
C18 C19 C20 C21 0.6(9) . . . . ?
C19 C20 C21 C22 0.4(10) . . . . ?
C20 C21 C22 C17 -1.5(9) . . . . ?
C22 C17 C18 C19 -0.6(9) . . . . ?

loop_
_smtbx_masks_void_nr
_smtbx_masks_void_average_x
_smtbx_masks_void_average_y
_smtbx_masks_void_average_z
_smtbx_masks_void_volume
_smtbx_masks_void_count_electrons
_smtbx_masks_void_content
1 0.000 0.000 0.838 524.3 36.7 ?
